data_4080259
loop_
_publ_author_name
'Dulong, Florian'
'Thu\'ery, Pierre'
'Ephritikhine, Michel'
'Cantat, Thibault'

_publ_section_title
;
 Synthesis ofN-Aryloxy-\b-diketiminate Ligands and Coordination to
 Zirconium, Ytterbium, Thorium, and Uranium
;
_journal_issue 5
_journal_name_full Organometallics
_journal_page_first 1328
_journal_paper_doi 10.1021/om3010355
_journal_volume 32
_journal_year 2013
_chemical_formula_sum 'C27 H36 B F N2 O'
_chemical_formula_weight 434.39
_space_group_IT_number 14
_symmetry_cell_setting monoclinic
_symmetry_space_group_name_Hall '-P 2yn'
_symmetry_space_group_name_H-M 'P 1 21/n 1'
_atom_sites_solution_hydrogens geom
_atom_sites_solution_primary direct
_atom_sites_solution_secondary difmap
_audit_creation_method SHELXL-97
_cell_angle_alpha 90.00
_cell_angle_beta 115.889(3)
_cell_angle_gamma 90.00
_cell_formula_units_Z 4
_cell_length_a 18.9985(15)
_cell_length_b 6.8889(3)
_cell_length_c 21.2758(16)
_cell_measurement_reflns_used 78144
_cell_measurement_temperature 150(2)
_cell_measurement_theta_max 25.68
_cell_measurement_theta_min 2.13
_cell_volume 2505.1(3)
_computing_cell_refinement 'HKL2000 (Otwinowski & Minor, 1997)'
_computing_data_collection 'COLLECT (Nonius, 1998)'
_computing_data_reduction 'HKL2000 (Otwinowski & Minor, 1997)'
_computing_molecular_graphics 'SHELXTL (Sheldrick, 2008)'
_computing_publication_material 'SHELXTL (Sheldrick, 2008); PLATON (Spek, 2003)'
_computing_structure_refinement 'SHELXL-97 (Sheldrick, 2008)'
_computing_structure_solution 'SHELXS-97 (Sheldrick, 2008)'
_diffrn_ambient_temperature 150(2)
_diffrn_measured_fraction_theta_full 0.996
_diffrn_measured_fraction_theta_max 0.996
_diffrn_measurement_device_type 'Nonius Kappa-CCD area-detector diffractometer'
_diffrn_measurement_method 'two \f and five \w scans with 2\% steps (420 frames)'
_diffrn_radiation_monochromator graphite
_diffrn_radiation_source 'fine-focus sealed tube'
_diffrn_radiation_type MoK\a
_diffrn_radiation_wavelength 0.71073
_diffrn_reflns_av_R_equivalents 0.0269
_diffrn_reflns_av_sigmaI/netI 0.0344
_diffrn_reflns_limit_h_max 23
_diffrn_reflns_limit_h_min -23
_diffrn_reflns_limit_k_max 8
_diffrn_reflns_limit_k_min -8
_diffrn_reflns_limit_l_max 25
_diffrn_reflns_limit_l_min -25
_diffrn_reflns_number 78144
_diffrn_reflns_theta_full 25.68
_diffrn_reflns_theta_max 25.68
_diffrn_reflns_theta_min 2.13
_diffrn_standards_decay_% 0
_diffrn_standards_interval_time 0
_diffrn_standards_number 0
_exptl_absorpt_coefficient_mu 0.074
_exptl_absorpt_correction_type none
_exptl_crystal_colour 'translucent light yellow'
_exptl_crystal_density_diffrn 1.152
_exptl_crystal_density_method 'not measured'
_exptl_crystal_description platelet
_exptl_crystal_F_000 936
_exptl_crystal_size_max 0.15
_exptl_crystal_size_mid 0.15
_exptl_crystal_size_min 0.01
_refine_diff_density_max 0.227
_refine_diff_density_min -0.236
_refine_diff_density_rms 0.053
_refine_ls_extinction_method none
_refine_ls_goodness_of_fit_ref 1.151
_refine_ls_hydrogen_treatment constr
_refine_ls_matrix_type full
_refine_ls_number_parameters 298
_refine_ls_number_reflns 4747
_refine_ls_number_restraints 0
_refine_ls_restrained_S_all 1.151
_refine_ls_R_factor_all 0.0852
_refine_ls_R_factor_gt 0.0708
_refine_ls_shift/su_max 0.000
_refine_ls_shift/su_mean 0.000
_refine_ls_structure_factor_coef Fsqd
_refine_ls_weighting_details 'calc w=1/[\s^2^(Fo^2^)+(0.0417P)^2^+4.0109P] where P=(Fo^2^+2Fc^2^)/3'
_refine_ls_weighting_scheme calc
_refine_ls_wR_factor_gt 0.1685
_refine_ls_wR_factor_ref 0.1742
_reflns_number_gt 3918
_reflns_number_total 4747
_reflns_threshold_expression >2sigma(I)
_cod_data_source_file om3010355_si_002.cif
_cod_data_source_block 9a
_cod_original_sg_symbol_H-M 'P 21/n'
_cod_database_code 4080259

loop_
_symmetry_equiv_pos_as_xyz
'x, y, z'
'-x+1/2, y+1/2, -z+1/2'
'-x, -y, -z'
'x-1/2, -y-1/2, z-1/2'

loop_
_atom_site_label
_atom_site_type_symbol
_atom_site_fract_x
_atom_site_fract_y
_atom_site_fract_z
_atom_site_U_iso_or_equiv
_atom_site_adp_type
_atom_site_occupancy
_atom_site_symmetry_multiplicity
_atom_site_calc_flag
_atom_site_refinement_flags
O1 O 0.46992(11) 0.2248(3) 0.16152(11) 0.0328(5) Uani 1 1 d .
N1 N 0.49318(13) -0.0224(3) 0.09621(12) 0.0280(5) Uani 1 1 d .
N2 N 0.38695(13) -0.0747(3) 0.13506(12) 0.0281(5) Uani 1 1 d .
F1 F 0.37252(9) 0.1635(3) 0.04815(9) 0.0360(4) Uani 1 1 d .
B1 B 0.42819(19) 0.0763(5) 0.10942(17) 0.0297(7) Uani 1 1 d .
C1 C 0.54205(16) 0.2437(4) 0.16299(15) 0.0305(6) Uani 1 1 d .
C2 C 0.55772(16) 0.1067(4) 0.12223(15) 0.0297(6) Uani 1 1 d .
C3 C 0.62672(16) 0.1158(4) 0.11422(14) 0.0308(6) Uani 1 1 d .
H3 H 0.6354 0.0295 0.0847 0.037 Uiso 1 1 calc R
C4 C 0.68255(17) 0.2565(4) 0.15117(15) 0.0318(6) Uani 1 1 d .
C5 C 0.66801(18) 0.3828(5) 0.19525(16) 0.0364(7) Uani 1 1 d .
H5 H 0.7064 0.4716 0.2218 0.044 Uiso 1 1 calc R
C6 C 0.59714(18) 0.3797(5) 0.20070(16) 0.0362(7) Uani 1 1 d .
H6 H 0.5876 0.4678 0.2292 0.043 Uiso 1 1 calc R
C7 C 0.75822(17) 0.2768(5) 0.14132(15) 0.0346(7) Uani 1 1 d .
C8 C 0.7429(2) 0.4219(6) 0.08212(18) 0.0537(10) Uani 1 1 d .
H8A H 0.7888 0.4325 0.0741 0.080 Uiso 1 1 calc R
H8B H 0.7307 0.5467 0.0949 0.080 Uiso 1 1 calc R
H8C H 0.6998 0.3775 0.0402 0.080 Uiso 1 1 calc R
C9 C 0.78220(18) 0.0820(5) 0.12191(18) 0.0451(8) Uani 1 1 d .
H9A H 0.8317 0.0958 0.1203 0.068 Uiso 1 1 calc R
H9B H 0.7433 0.0415 0.0769 0.068 Uiso 1 1 calc R
H9C H 0.7866 -0.0136 0.1563 0.068 Uiso 1 1 calc R
C10 C 0.82620(17) 0.3538(5) 0.20813(16) 0.0387(7) Uani 1 1 d .
H10A H 0.8314 0.2751 0.2472 0.058 Uiso 1 1 calc R
H10B H 0.8158 0.4856 0.2160 0.058 Uiso 1 1 calc R
H10C H 0.8738 0.3486 0.2029 0.058 Uiso 1 1 calc R
C11 C 0.49165(16) -0.2130(4) 0.08163(14) 0.0296(6) Uani 1 1 d .
C12 C 0.43423(16) -0.3272(4) 0.08676(15) 0.0314(6) Uani 1 1 d .
H12 H 0.4262 -0.4519 0.0681 0.038 Uiso 1 1 calc R
C13 C 0.38779(16) -0.2628(4) 0.11885(15) 0.0298(6) Uani 1 1 d .
C14 C 0.55305(17) -0.2994(4) 0.06424(16) 0.0334(7) Uani 1 1 d .
H14A H 0.5513 -0.2385 0.0230 0.050 Uiso 1 1 calc R
H14B H 0.5437 -0.4361 0.0561 0.050 Uiso 1 1 calc R
H14C H 0.6036 -0.2791 0.1025 0.050 Uiso 1 1 calc R
C15 C 0.34149(19) -0.4086(5) 0.13765(18) 0.0403(7) Uani 1 1 d .
H15A H 0.3539 -0.3965 0.1863 0.060 Uiso 1 1 calc R
H15B H 0.3543 -0.5371 0.1286 0.060 Uiso 1 1 calc R
H15C H 0.2866 -0.3856 0.1101 0.060 Uiso 1 1 calc R
C16 C 0.34399(16) -0.0018(4) 0.17200(15) 0.0286(6) Uani 1 1 d .
C17 C 0.38464(17) 0.0354(4) 0.24378(15) 0.0334(7) Uani 1 1 d .
C18 C 0.34412(18) 0.1248(5) 0.27718(16) 0.0380(7) Uani 1 1 d .
H18 H 0.3699 0.1504 0.3248 0.046 Uiso 1 1 calc R
C19 C 0.26603(18) 0.1759(5) 0.24040(17) 0.0381(7) Uani 1 1 d .
H19 H 0.2401 0.2374 0.2631 0.046 Uiso 1 1 calc R
C20 C 0.22731(17) 0.1353(5) 0.17044(16) 0.0365(7) Uani 1 1 d .
H20 H 0.1748 0.1687 0.1465 0.044 Uiso 1 1 calc R
C21 C 0.26427(16) 0.0451(4) 0.13396(15) 0.0307(6) Uani 1 1 d .
C22 C 0.47005(18) -0.0200(5) 0.28640(16) 0.0399(7) Uani 1 1 d .
H22 H 0.4912 -0.0578 0.2536 0.048 Uiso 1 1 calc R
C23 C 0.4767(2) -0.1963(7) 0.3328(2) 0.0620(11) Uani 1 1 d .
H23A H 0.4550 -0.1644 0.3647 0.093 Uiso 1 1 calc R
H23B H 0.5308 -0.2310 0.3587 0.093 Uiso 1 1 calc R
H23C H 0.4485 -0.3036 0.3041 0.093 Uiso 1 1 calc R
C24 C 0.5183(2) 0.1509(7) 0.3292(2) 0.0604(11) Uani 1 1 d .
H24A H 0.5087 0.2625 0.2996 0.091 Uiso 1 1 calc R
H24B H 0.5729 0.1183 0.3488 0.091 Uiso 1 1 calc R
H24C H 0.5038 0.1793 0.3661 0.091 Uiso 1 1 calc R
C25 C 0.21718(17) 0.0053(5) 0.05673(15) 0.0359(7) Uani 1 1 d .
H25 H 0.2517 -0.0594 0.0400 0.043 Uiso 1 1 calc R
C26 C 0.1879(2) 0.1934(5) 0.01500(18) 0.0475(8) Uani 1 1 d .
H26A H 0.1559 0.2629 0.0320 0.071 Uiso 1 1 calc R
H26B H 0.1577 0.1629 -0.0335 0.071 Uiso 1 1 calc R
H26C H 0.2318 0.2723 0.0204 0.071 Uiso 1 1 calc R
C27 C 0.1481(2) -0.1312(6) 0.04299(18) 0.0506(9) Uani 1 1 d .
H27A H 0.1671 -0.2494 0.0688 0.076 Uiso 1 1 calc R
H27B H 0.1216 -0.1600 -0.0060 0.076 Uiso 1 1 calc R
H27C H 0.1124 -0.0695 0.0576 0.076 Uiso 1 1 calc R

loop_
_atom_site_aniso_label
_atom_site_aniso_U_11
_atom_site_aniso_U_22
_atom_site_aniso_U_33
_atom_site_aniso_U_23
_atom_site_aniso_U_13
_atom_site_aniso_U_12
O1 0.0318(10) 0.0297(11) 0.0431(12) -0.0058(9) 0.0222(9) -0.0046(9)
N1 0.0272(12) 0.0286(12) 0.0299(12) 0.0009(10) 0.0140(10) 0.0004(10)
N2 0.0274(12) 0.0283(13) 0.0318(12) -0.0014(10) 0.0158(10) -0.0005(10)
F1 0.0320(9) 0.0385(10) 0.0386(9) 0.0087(8) 0.0165(8) 0.0042(7)
B1 0.0303(16) 0.0292(17) 0.0336(17) 0.0007(14) 0.0177(14) 0.0002(13)
C1 0.0280(14) 0.0293(15) 0.0356(15) 0.0011(12) 0.0152(12) -0.0012(12)
C2 0.0295(14) 0.0295(15) 0.0303(15) 0.0011(12) 0.0131(12) -0.0014(12)
C3 0.0316(15) 0.0339(16) 0.0279(14) -0.0007(12) 0.0139(12) 0.0000(12)
C4 0.0306(15) 0.0346(16) 0.0311(15) 0.0035(13) 0.0144(12) -0.0014(12)
C5 0.0340(16) 0.0356(17) 0.0376(17) -0.0050(14) 0.0137(13) -0.0066(13)
C6 0.0384(16) 0.0367(17) 0.0392(17) -0.0072(14) 0.0222(14) -0.0032(14)
C7 0.0272(15) 0.0431(18) 0.0320(15) -0.0015(13) 0.0117(12) -0.0051(13)
C8 0.0390(18) 0.076(3) 0.047(2) 0.0208(19) 0.0201(16) -0.0049(18)
C9 0.0326(16) 0.061(2) 0.0439(18) -0.0135(17) 0.0190(15) -0.0071(16)
C10 0.0296(15) 0.0429(18) 0.0414(17) -0.0010(15) 0.0136(14) -0.0034(14)
C11 0.0313(15) 0.0304(15) 0.0268(14) -0.0011(12) 0.0126(12) 0.0008(12)
C12 0.0324(15) 0.0275(15) 0.0356(16) -0.0042(12) 0.0160(13) -0.0004(12)
C13 0.0306(14) 0.0289(15) 0.0302(15) 0.0015(12) 0.0136(12) -0.0002(12)
C14 0.0345(15) 0.0319(16) 0.0386(16) -0.0026(13) 0.0205(14) -0.0010(13)
C15 0.0446(18) 0.0313(16) 0.055(2) -0.0005(15) 0.0310(16) -0.0034(14)
C16 0.0305(14) 0.0269(14) 0.0326(15) -0.0002(12) 0.0176(12) -0.0013(12)
C17 0.0318(15) 0.0359(16) 0.0351(16) -0.0032(13) 0.0169(13) -0.0023(13)
C18 0.0378(16) 0.0469(19) 0.0327(16) -0.0046(14) 0.0187(14) -0.0020(15)
C19 0.0403(17) 0.0394(17) 0.0428(18) -0.0037(14) 0.0257(15) 0.0009(14)
C20 0.0305(15) 0.0407(17) 0.0408(17) 0.0042(14) 0.0180(13) 0.0051(13)
C21 0.0305(14) 0.0296(15) 0.0333(15) 0.0039(12) 0.0151(12) 0.0003(12)
C22 0.0325(16) 0.053(2) 0.0341(16) -0.0031(15) 0.0145(13) 0.0002(15)
C23 0.041(2) 0.086(3) 0.053(2) 0.022(2) 0.0147(18) 0.014(2)
C24 0.0376(18) 0.090(3) 0.049(2) -0.022(2) 0.0151(17) -0.012(2)
C25 0.0330(15) 0.0410(17) 0.0338(16) -0.0008(14) 0.0148(13) 0.0005(13)
C26 0.0445(19) 0.056(2) 0.0387(18) 0.0087(16) 0.0151(15) 0.0132(17)
C27 0.0405(18) 0.065(2) 0.0417(19) -0.0058(18) 0.0140(16) -0.0105(17)

loop_
_atom_type_symbol
_atom_type_description
_atom_type_scat_dispersion_real
_atom_type_scat_dispersion_imag
_atom_type_scat_source
C C 0.0033 0.0016 'International Tables Vol C Tables 4.2.6.8 and 6.1.1.4'
H H 0.0000 0.0000 'International Tables Vol C Tables 4.2.6.8 and 6.1.1.4'
N N 0.0061 0.0033 'International Tables Vol C Tables 4.2.6.8 and 6.1.1.4'
O O 0.0106 0.0060 'International Tables Vol C Tables 4.2.6.8 and 6.1.1.4'
F F 0.0171 0.0103 'International Tables Vol C Tables 4.2.6.8 and 6.1.1.4'
B B 0.0013 0.0007 'International Tables Vol C Tables 4.2.6.8 and 6.1.1.4'

loop_
_geom_angle_atom_site_label_1
_geom_angle_atom_site_label_2
_geom_angle_atom_site_label_3
_geom_angle
C1 O1 B1 106.9(2)
C11 N1 C2 129.0(2)
C11 N1 B1 122.3(2)
C2 N1 B1 106.1(2)
C13 N2 C16 123.1(2)
C13 N2 B1 119.8(2)
C16 N2 B1 117.0(2)
F1 B1 O1 110.1(2)
F1 B1 N2 108.9(2)
O1 B1 N2 113.3(2)
F1 B1 N1 111.0(2)
O1 B1 N1 103.6(2)
N2 B1 N1 109.9(2)
O1 C1 C6 125.5(3)
O1 C1 C2 113.9(2)
C6 C1 C2 120.5(3)
C3 C2 C1 120.8(3)
C3 C2 N1 132.8(3)
C1 C2 N1 106.5(2)
C2 C3 C4 119.0(3)
C2 C3 H3 120.5
C4 C3 H3 120.5
C5 C4 C3 119.1(3)
C5 C4 C7 120.3(3)
C3 C4 C7 120.6(3)
C4 C5 C6 121.8(3)
C4 C5 H5 119.1
C6 C5 H5 119.1
C1 C6 C5 118.5(3)
C1 C6 H6 120.7
C5 C6 H6 120.7
C9 C7 C8 108.8(3)
C9 C7 C10 108.8(3)
C8 C7 C10 108.4(3)
C9 C7 C4 111.1(3)
C8 C7 C4 108.4(2)
C10 C7 C4 111.2(2)
C7 C8 H8A 109.5
C7 C8 H8B 109.5
H8A C8 H8B 109.5
C7 C8 H8C 109.5
H8A C8 H8C 109.5
H8B C8 H8C 109.5
C7 C9 H9A 109.5
C7 C9 H9B 109.5
H9A C9 H9B 109.5
C7 C9 H9C 109.5
H9A C9 H9C 109.5
H9B C9 H9C 109.5
C7 C10 H10A 109.5
C7 C10 H10B 109.5
H10A C10 H10B 109.5
C7 C10 H10C 109.5
H10A C10 H10C 109.5
H10B C10 H10C 109.5
N1 C11 C12 118.3(3)
N1 C11 C14 120.3(3)
C12 C11 C14 121.3(3)
C11 C12 C13 122.8(3)
C11 C12 H12 118.6
C13 C12 H12 118.6
N2 C13 C12 120.7(3)
N2 C13 C15 120.2(3)
C12 C13 C15 119.0(3)
C11 C14 H14A 109.5
C11 C14 H14B 109.5
H14A C14 H14B 109.5
C11 C14 H14C 109.5
H14A C14 H14C 109.5
H14B C14 H14C 109.5
C13 C15 H15A 109.5
C13 C15 H15B 109.5
H15A C15 H15B 109.5
C13 C15 H15C 109.5
H15A C15 H15C 109.5
H15B C15 H15C 109.5
C17 C16 C21 121.8(3)
C17 C16 N2 118.8(2)
C21 C16 N2 119.2(2)
C18 C17 C16 118.1(3)
C18 C17 C22 119.2(3)
C16 C17 C22 122.7(3)
C19 C18 C17 121.1(3)
C19 C18 H18 119.5
C17 C18 H18 119.5
C20 C19 C18 119.7(3)
C20 C19 H19 120.1
C18 C19 H19 120.1
C19 C20 C21 122.1(3)
C19 C20 H20 118.9
C21 C20 H20 118.9
C20 C21 C16 117.2(3)
C20 C21 C25 118.7(3)
C16 C21 C25 124.0(3)
C17 C22 C24 111.6(3)
C17 C22 C23 110.4(3)
C24 C22 C23 111.5(3)
C17 C22 H22 107.7
C24 C22 H22 107.7
C23 C22 H22 107.7
C22 C23 H23A 109.5
C22 C23 H23B 109.5
H23A C23 H23B 109.5
C22 C23 H23C 109.5
H23A C23 H23C 109.5
H23B C23 H23C 109.5
C22 C24 H24A 109.5
C22 C24 H24B 109.5
H24A C24 H24B 109.5
C22 C24 H24C 109.5
H24A C24 H24C 109.5
H24B C24 H24C 109.5
C21 C25 C26 111.6(3)
C21 C25 C27 111.6(3)
C26 C25 C27 110.1(3)
C21 C25 H25 107.8
C26 C25 H25 107.8
C27 C25 H25 107.8
C25 C26 H26A 109.5
C25 C26 H26B 109.5
H26A C26 H26B 109.5
C25 C26 H26C 109.5
H26A C26 H26C 109.5
H26B C26 H26C 109.5
C25 C27 H27A 109.5
C25 C27 H27B 109.5
H27A C27 H27B 109.5
C25 C27 H27C 109.5
H27A C27 H27C 109.5
H27B C27 H27C 109.5

loop_
_geom_bond_atom_site_label_1
_geom_bond_atom_site_label_2
_geom_bond_distance
O1 C1 1.363(3)
O1 B1 1.462(4)
N1 C11 1.347(4)
N1 C2 1.417(4)
N1 B1 1.539(4)
N2 C13 1.343(4)
N2 C16 1.448(3)
N2 B1 1.538(4)
F1 B1 1.405(4)
C1 C6 1.372(4)
C1 C2 1.399(4)
C2 C3 1.395(4)
C3 C4 1.398(4)
C3 H3 0.9300
C4 C5 1.393(4)
C4 C7 1.547(4)
C5 C6 1.401(4)
C5 H5 0.9300
C6 H6 0.9300
C7 C9 1.531(5)
C7 C8 1.533(4)
C7 C10 1.538(4)
C8 H8A 0.9600
C8 H8B 0.9600
C8 H8C 0.9600
C9 H9A 0.9600
C9 H9B 0.9600
C9 H9C 0.9600
C10 H10A 0.9600
C10 H10B 0.9600
C10 H10C 0.9600
C11 C12 1.387(4)
C11 C14 1.493(4)
C12 C13 1.403(4)
C12 H12 0.9300
C13 C15 1.500(4)
C14 H14A 0.9600
C14 H14B 0.9600
C14 H14C 0.9600
C15 H15A 0.9600
C15 H15B 0.9600
C15 H15C 0.9600
C16 C17 1.402(4)
C16 C21 1.408(4)
C17 C18 1.398(4)
C17 C22 1.522(4)
C18 C19 1.387(4)
C18 H18 0.9300
C19 C20 1.371(4)
C19 H19 0.9300
C20 C21 1.399(4)
C20 H20 0.9300
C21 C25 1.514(4)
C22 C24 1.525(5)
C22 C23 1.535(5)
C22 H22 0.9800
C23 H23A 0.9600
C23 H23B 0.9600
C23 H23C 0.9600
C24 H24A 0.9600
C24 H24B 0.9600
C24 H24C 0.9600
C25 C26 1.532(5)
C25 C27 1.535(4)
C25 H25 0.9800
C26 H26A 0.9600
C26 H26B 0.9600
C26 H26C 0.9600
C27 H27A 0.9600
C27 H27B 0.9600
C27 H27C 0.9600
